data_4503355
loop_
_publ_author_name
'Aburaya, Kazuaki'
'Nakano, Kazunori'
'Sada, Kazuki'
'Yoswathananont, Nungruethai'
'Shigesato, Masashi'
'Hisaki, Ichiro'
'Tohnai, Norimitsu'
'Miyata, Mikiji'

_publ_section_title
;
 Importance of Weak Hydrogen Bonds in the Formation of Cholamide Inclusion
 Crystals with Aromatic Guests
;
_journal_issue 3
_journal_name_full 'Crystal Growth &amp; Design'
_journal_page_first 1013
_journal_paper_doi 10.1021/cg701011r
_journal_volume 8
_journal_year 2008
_chemical_formula_sum 'C31 H48 I N O4'
_chemical_formula_weight 625.63
_space_group_IT_number 4
_symmetry_cell_setting monoclinic
_symmetry_Int_Tables_number 4
_symmetry_space_group_name_Hall 'P 2yb'
_symmetry_space_group_name_H-M 'P 1 21 1'
_cell_angle_alpha 90
_cell_angle_beta 108.674(7)
_cell_angle_gamma 90
_cell_formula_units_Z 2
_cell_length_a 12.1293(1)
_cell_length_b 8.0217(3)
_cell_length_c 16.1373(6)
_cell_measurement_reflns_used 5673
_cell_measurement_temperature 203.2
_cell_measurement_theta_max 50.4
_cell_measurement_theta_min 2.9
_cell_volume 1487.46(10)
_computing_cell_refinement PROCESS-AUTO
_computing_data_collection PROCESS-AUTO
_computing_data_reduction 'teXsan Ver. 1.10'
_computing_publication_material 'teXsan Ver. 1.10'
_computing_structure_refinement 'teXsan Ver. 1.10'
_computing_structure_solution SIR92
_diffrn_measured_fraction_theta_full 0.9477
_diffrn_measured_fraction_theta_max 0.9477
_diffrn_measurement_device_type 'Rigaku RAXIS-RAPID Imaging Plate'
_diffrn_measurement_method \w
_diffrn_radiation_type 'Cu K\a'
_diffrn_radiation_wavelength 1.5418
_diffrn_reflns_av_R_equivalents 0.075
_diffrn_reflns_limit_h_max 14
_diffrn_reflns_limit_h_min -14
_diffrn_reflns_limit_k_max 8
_diffrn_reflns_limit_k_min -8
_diffrn_reflns_limit_l_max 19
_diffrn_reflns_limit_l_min -19
_diffrn_reflns_number 14033
_diffrn_reflns_theta_full 68.21
_diffrn_reflns_theta_max 68.21
_exptl_absorpt_coefficient_mu 8.726
_exptl_absorpt_correction_T_max 0.478
_exptl_absorpt_correction_T_min 0.111
_exptl_absorpt_correction_type integration
_exptl_absorpt_process_details '(Higashi, 1999)'
_exptl_crystal_colour colorless
_exptl_crystal_density_diffrn 1.397
_exptl_crystal_density_method 'not measured'
_exptl_crystal_description platelet
_exptl_crystal_size_max 0.500
_exptl_crystal_size_mid 0.150
_exptl_crystal_size_min 0.100
_refine_diff_density_max 0.96
_refine_diff_density_min -0.75
_refine_ls_abs_structure_Flack 0.07(2)
_refine_ls_extinction_method none
_refine_ls_goodness_of_fit_ref 1.189
_refine_ls_hydrogen_treatment noref
_refine_ls_number_parameters 335
_refine_ls_number_reflns 2794
_refine_ls_R_factor_gt 0.0709
_refine_ls_shift/su_max 0.0003
_refine_ls_structure_factor_coef Fsqd
_refine_ls_weighting_details 'w = 1/[\s^2^(Fo^2^) + (0.05000(Max(Fo^2^,0) + 2Fc^2^)/3)^2^]'
_refine_ls_weighting_scheme calc
_refine_ls_wR_factor_ref 0.1687
_reflns_number_gt 1803
_reflns_number_total 2794
_reflns_threshold_expression F^2^>2.0\s(F^2^)
_cod_data_source_file cg701011r-file003.cif
_cod_data_source_block CAM25
_cod_original_formula_sum 'C31 H48 I N O4 '
_cod_database_code 4503355

loop_
_symmetry_equiv_pos_as_xyz
x,y,z
-x,1/2+y,-z

loop_
_atom_site_label
_atom_site_type_symbol
_atom_site_fract_x
_atom_site_fract_y
_atom_site_fract_z
_atom_site_U_iso_or_equiv
_atom_site_adp_type
_atom_site_occupancy
_atom_site_calc_flag
I(1) I -0.9178(1) -0.320(2) 0.12875(7) 0.0814(3) Uani 1.00 d
O(1) O -1.1065(6) -0.261(2) -0.6000(5) 0.034(2) Uani 1.00 d
O(2) O -0.7634(6) -0.038(3) -0.3852(4) 0.028(2) Uani 1.00 d
O(3) O -0.7068(6) -0.569(3) -0.2866(4) 0.029(2) Uani 1.00 d
O(4) O -0.2929(7) -0.326(3) 0.1640(4) 0.042(2) Uani 1.00 d
N(1) N -0.2163(9) -0.571(3) 0.2101(5) 0.036(2) Uani 1.00 d
C(1) C -0.8291(9) -0.478(3) -0.5968(6) 0.021(2) Uani 1.00 d
C(2) C -0.9496(9) -0.452(3) -0.5873(7) 0.025(2) Uani 1.00 d
C(3) C -0.9981(8) -0.281(3) -0.6170(6) 0.025(2) Uani 1.00 d
C(4) C -0.9153(10) -0.147(3) -0.5687(7) 0.025(2) Uani 1.00 d
C(5) C -0.7907(9) -0.170(3) -0.5741(6) 0.022(2) Uani 1.00 d
C(6) C -0.7093(10) -0.031(3) -0.5205(6) 0.028(3) Uani 1.00 d
C(7) C -0.6725(9) -0.050(3) -0.4237(7) 0.022(2) Uani 1.00 d
C(8) C -0.6176(9) -0.228(3) -0.3980(6) 0.022(2) Uani 1.00 d
C(9) C -0.7014(9) -0.366(3) -0.4466(5) 0.018(2) Uani 1.00 d
C(10) C -0.7373(8) -0.347(3) -0.5474(5) 0.017(2) Uani 1.00 d
C(11) C -0.6456(9) -0.538(3) -0.4139(6) 0.016(2) Uani 1.00 d
C(12) C -0.6037(9) -0.563(3) -0.3152(5) 0.024(2) Uani 1.00 d
C(13) C -0.5226(8) -0.419(3) -0.2695(6) 0.022(2) Uani 1.00 d
C(14) C -0.5837(9) -0.256(3) -0.2998(6) 0.025(2) Uani 1.00 d
C(15) C -0.5051(10) -0.128(3) -0.2405(7) 0.032(3) Uani 1.00 d
C(16) C -0.459(1) -0.216(3) -0.1522(7) 0.039(3) Uani 1.00 d
C(17) C -0.4919(9) -0.402(3) -0.1684(7) 0.025(2) Uani 1.00 d
C(18) C -0.4085(8) -0.438(3) -0.2909(6) 0.031(3) Uani 1.00 d
C(19) C -0.6342(9) -0.371(3) -0.5809(6) 0.032(3) Uani 1.00 d
C(20) C -0.4012(8) -0.514(3) -0.1045(5) 0.025(2) Uani 1.00 d
C(21) C -0.426(1) -0.698(3) -0.1196(7) 0.044(3) Uani 1.00 d
C(22) C -0.3848(10) -0.467(3) -0.0079(6) 0.040(3) Uani 1.00 d
C(23) C -0.2687(9) -0.516(3) 0.0561(6) 0.033(3) Uani 1.00 d
C(24) C -0.2612(8) -0.461(3) 0.1479(6) 0.028(2) Uani 1.00 d
C(25) C -0.9798(10) -0.356(3) -0.1492(8) 0.060(4) Uani 1.00 d
C(26) C -0.988(1) -0.326(3) -0.0666(8) 0.050(3) Uani 1.00 d
C(27) C -0.907(1) -0.378(3) 0.0055(9) 0.048(3) Uani 1.00 d
C(28) C -0.813(1) -0.475(3) -0.003(1) 0.058(4) Uani 1.00 d
C(29) C -0.804(1) -0.509(3) -0.080(1) 0.062(4) Uani 1.00 d
C(30) C -0.885(2) -0.452(3) -0.154(1) 0.069(5) Uani 1.00 d
C(31) C -1.0766(6) -0.310(3) -0.2357(4) 0.013(2) Uani 1.00 d
H(1) H -0.8019 -0.5806 -0.5747 0.0245 Uiso 1.00 calc
H(2) H -0.8367 -0.4681 -0.6572 0.0245 Uiso 1.00 calc
H(3) H -1.0014 -0.5283 -0.6213 0.0304 Uiso 1.00 calc
H(4) H -0.9436 -0.4600 -0.5274 0.0304 Uiso 1.00 calc
H(5) H -1.0109 -0.2659 -0.6780 0.0300 Uiso 1.00 calc
H(6) H -0.9443 -0.0376 -0.5933 0.0301 Uiso 1.00 calc
H(7) H -0.9112 -0.1450 -0.5090 0.0301 Uiso 1.00 calc
H(8) H -0.7961 -0.1498 -0.6336 0.0262 Uiso 1.00 calc
H(9) H -0.6414 -0.0239 -0.5377 0.0341 Uiso 1.00 calc
H(10) H -0.7494 0.0770 -0.5350 0.0341 Uiso 1.00 calc
H(11) H -0.6150 0.0358 -0.3980 0.0271 Uiso 1.00 calc
H(12) H -0.5490 -0.2295 -0.4144 0.0260 Uiso 1.00 calc
H(13) H -0.7700 -0.3528 -0.4306 0.0222 Uiso 1.00 calc
H(14) H -0.7021 -0.6176 -0.4387 0.0195 Uiso 1.00 calc
H(15) H -0.5809 -0.5483 -0.4340 0.0195 Uiso 1.00 calc
H(16) H -0.5627 -0.6608 -0.3014 0.0291 Uiso 1.00 calc
H(17) H -0.6539 -0.2534 -0.2856 0.0298 Uiso 1.00 calc
H(18) H -0.4430 -0.0933 -0.2617 0.0380 Uiso 1.00 calc
H(19) H -0.5476 -0.0261 -0.2361 0.0380 Uiso 1.00 calc
H(20) H -0.3767 -0.2001 -0.1293 0.0471 Uiso 1.00 calc
H(21) H -0.4934 -0.1655 -0.1122 0.0471 Uiso 1.00 calc
H(22) H -0.5625 -0.4121 -0.1556 0.0301 Uiso 1.00 calc
H(23) H -0.3748 -0.5388 -0.2713 0.0366 Uiso 1.00 calc
H(24) H -0.4242 -0.4247 -0.3524 0.0366 Uiso 1.00 calc
H(25) H -0.3560 -0.3475 -0.2624 0.0366 Uiso 1.00 calc
H(26) H -0.6050 -0.4766 -0.5682 0.0385 Uiso 1.00 calc
H(27) H -0.6586 -0.3489 -0.6424 0.0385 Uiso 1.00 calc
H(28) H -0.5747 -0.2888 -0.5530 0.0385 Uiso 1.00 calc
H(29) H -0.3291 -0.4886 -0.1141 0.0301 Uiso 1.00 calc
H(30) H -0.4960 -0.7206 -0.1083 0.0531 Uiso 1.00 calc
H(31) H -0.4336 -0.7207 -0.1786 0.0531 Uiso 1.00 calc
H(32) H -0.3634 -0.7559 -0.0814 0.0531 Uiso 1.00 calc
H(33) H -0.3927 -0.3447 -0.0047 0.0479 Uiso 1.00 calc
H(34) H -0.4441 -0.5156 0.0090 0.0479 Uiso 1.00 calc
H(35) H -0.2601 -0.6291 0.0552 0.0394 Uiso 1.00 calc
H(36) H -0.2080 -0.4596 0.0400 0.0394 Uiso 1.00 calc
H(37) H -1.1351 -0.1464 -0.6156 0.0415 Uiso 1.00 calc
H(38) H -0.8364 0.0195 -0.3827 0.1024 Uiso 1.00 calc
H(39) H -0.6937 -0.6297 -0.2412 0.1024 Uiso 1.00 calc
H(40) H -0.2087 -0.5399 0.2691 0.0433 Uiso 1.00 calc
H(41) H -0.1906 -0.6714 0.1963 0.0433 Uiso 1.00 calc
H(42) H -1.0533 -0.2619 -0.0616 0.0595 Uiso 1.00 calc
H(43) H -0.7559 -0.5117 0.0483 0.0700 Uiso 1.00 calc
H(44) H -0.7404 -0.5683 -0.0845 0.0747 Uiso 1.00 calc
H(45) H -0.8787 -0.4733 -0.2102 0.0836 Uiso 1.00 calc
H(46) H -1.1341 -0.2392 -0.2229 0.0151 Uiso 1.00 calc
H(47) H -1.0434 -0.2437 -0.2722 0.0151 Uiso 1.00 calc
H(48) H -1.1112 -0.4040 -0.2649 0.0151 Uiso 1.00 calc

loop_
_atom_site_aniso_label
_atom_site_aniso_U_11
_atom_site_aniso_U_22
_atom_site_aniso_U_33
_atom_site_aniso_U_12
_atom_site_aniso_U_13
_atom_site_aniso_U_23
I(1) 0.1089(9) 0.0803(7) 0.0601(5) 0.0067(10) 0.0342(5) 0.0007(8)
O(1) 0.025(3) 0.030(4) 0.047(4) 0.001(3) 0.011(3) 0.001(3)
O(2) 0.035(4) 0.027(4) 0.028(3) 0.003(3) 0.019(3) -0.003(3)
O(3) 0.030(3) 0.029(4) 0.029(3) -0.006(3) 0.012(3) 0.000(3)
O(4) 0.059(5) 0.034(4) 0.032(3) 0.002(5) 0.011(3) -0.003(5)
N(1) 0.051(6) 0.032(5) 0.026(4) 0.008(4) 0.013(4) -0.006(3)
C(1) 0.028(4) 0.017(5) 0.016(4) -0.002(4) 0.007(3) 0.003(4)
C(2) 0.025(4) 0.021(5) 0.027(5) -0.003(4) 0.004(4) -0.003(4)
C(3) 0.027(4) 0.021(5) 0.024(4) -0.005(4) 0.004(3) 0.005(4)
C(4) 0.030(4) 0.010(5) 0.034(5) 0.002(4) 0.008(4) 0.001(4)
C(5) 0.032(4) 0.021(4) 0.012(4) 0.010(4) 0.005(3) 0.018(3)
C(6) 0.040(6) 0.024(5) 0.028(4) -0.007(4) 0.019(4) 0.000(4)
C(7) 0.027(5) 0.013(4) 0.027(4) -0.003(4) 0.009(3) -0.002(4)
C(8) 0.031(5) 0.013(4) 0.027(4) 0.000(3) 0.018(4) -0.009(3)
C(9) 0.032(5) 0.014(4) 0.012(3) 0.004(3) 0.010(3) -0.001(3)
C(10) 0.027(4) 0.015(4) 0.013(3) 0.003(3) 0.010(3) 0.000(3)
C(11) 0.025(5) 0.012(4) 0.012(3) -0.005(4) 0.006(3) -0.005(3)
C(12) 0.030(4) 0.023(5) 0.015(3) -0.005(4) 0.001(3) 0.005(4)
C(13) 0.013(4) 0.028(4) 0.019(4) 0.002(4) -0.002(3) 0.004(4)
C(14) 0.029(5) 0.021(5) 0.026(3) -0.002(3) 0.012(4) -0.005(3)
C(15) 0.030(6) 0.028(6) 0.031(5) -0.013(5) 0.002(4) 0.003(4)
C(16) 0.057(8) 0.035(4) 0.020(4) -0.009(6) 0.004(5) -0.010(4)
C(17) 0.017(5) 0.034(4) 0.022(4) 0.000(4) 0.004(3) -0.009(4)
C(18) 0.015(4) 0.044(7) 0.033(5) 0.009(5) 0.007(4) 0.005(5)
C(19) 0.025(5) 0.053(8) 0.027(4) -0.007(5) 0.021(4) -0.004(5)
C(20) 0.022(5) 0.038(5) 0.013(3) -0.011(4) 0.004(3) 0.004(4)
C(21) 0.061(8) 0.033(5) 0.031(5) 0.013(6) 0.005(5) 0.004(5)
C(22) 0.033(5) 0.072(9) 0.014(4) 0.010(6) 0.007(3) -0.004(5)
C(23) 0.030(5) 0.042(6) 0.024(4) 0.012(5) 0.004(3) -0.005(4)
C(24) 0.017(5) 0.042(5) 0.022(3) -0.002(4) 0.000(3) -0.005(3)
C(25) 0.024(5) 0.09(1) 0.043(4) -0.011(5) -0.019(4) 0.024(6)
C(26) 0.038(6) 0.051(7) 0.065(5) 0.005(8) 0.024(4) 0.005(8)
C(27) 0.053(7) 0.026(6) 0.065(4) -0.004(5) 0.016(5) -0.001(5)
C(28) 0.050(7) 0.023(6) 0.096(8) -0.002(5) 0.014(7) 0.000(7)
C(29) 0.064(9) 0.029(7) 0.118(9) -0.001(6) 0.063(7) -0.026(8)
C(30) 0.068(9) 0.045(9) 0.11(1) -0.018(7) 0.054(7) -0.026(9)
C(31) 0.005(3) 0.012(4) 0.016(3) -0.008(4) -0.002(2) 0.003(5)

loop_
_atom_type_symbol
_atom_type_description
_atom_type_scat_dispersion_real
_atom_type_scat_dispersion_imag
_atom_type_scat_source
C C 0.018 0.009
;International Tables for Crystallography
(1992, Vol. C, Tables 4.2.6.8 and 6.1.1.1)
;
H H 0.000 0.000
;International Tables for Crystallography
(1992, Vol. C, Table 6.1.1.2)
;
O O 0.049 0.032
;International Tables for Crystallography
(1992, Vol. C, Tables 4.2.6.8 and 6.1.1.1)
;
N N 0.031 0.018
;International Tables for Crystallography
(1992, Vol. C, Tables 4.2.6.8 and 6.1.1.1)
;
I I -0.326 6.836
;International Tables for Crystallography
(1992, Vol. C, Tables 4.2.6.8 and 6.1.1.1)
;

loop_
_geom_angle_atom_site_label_1
_geom_angle_atom_site_label_2
_geom_angle_atom_site_label_3
_geom_angle
_geom_angle_site_symmetry_2
_geom_angle_site_symmetry_3
_geom_angle_publ_flag
C(2) C(1) C(10) 113.9(9) 1_555 1_555 yes
C(1) C(2) C(3) 112(1) 1_555 1_555 yes
O(1) C(3) C(2) 109.2(9) 1_555 1_555 yes
O(1) C(3) C(4) 108.7(9) 1_555 1_555 yes
C(2) C(3) C(4) 110.7(8) 1_555 1_555 yes
C(3) C(4) C(5) 112.7(10) 1_555 1_555 yes
C(4) C(5) C(6) 109.8(9) 1_555 1_555 yes
C(4) C(5) C(10) 114.7(9) 1_555 1_555 yes
C(6) C(5) C(10) 111.4(8) 1_555 1_555 yes
C(5) C(6) C(7) 115.5(9) 1_555 1_555 yes
O(2) C(7) C(6) 115.7(9) 1_555 1_555 yes
O(2) C(7) C(8) 105.7(9) 1_555 1_555 yes
C(6) C(7) C(8) 109.4(10) 1_555 1_555 yes
C(7) C(8) C(9) 111.5(8) 1_555 1_555 yes
C(7) C(8) C(14) 111.2(8) 1_555 1_555 yes
C(9) C(8) C(14) 109.6(9) 1_555 1_555 yes
C(8) C(9) C(10) 112.2(8) 1_555 1_555 yes
C(8) C(9) C(11) 109.0(8) 1_555 1_555 yes
C(10) C(9) C(11) 113.1(7) 1_555 1_555 yes
C(1) C(10) C(5) 107.9(8) 1_555 1_555 yes
C(1) C(10) C(9) 112.5(8) 1_555 1_555 yes
C(1) C(10) C(19) 105.4(8) 1_555 1_555 yes
C(5) C(10) C(9) 109.5(8) 1_555 1_555 yes
C(5) C(10) C(19) 109.5(9) 1_555 1_555 yes
C(9) C(10) C(19) 111.8(8) 1_555 1_555 yes
C(9) C(11) C(12) 115.7(9) 1_555 1_555 yes
O(3) C(12) C(11) 107.5(8) 1_555 1_555 yes
O(3) C(12) C(13) 110.7(9) 1_555 1_555 yes
C(11) C(12) C(13) 110.6(9) 1_555 1_555 yes
C(12) C(13) C(14) 108.8(7) 1_555 1_555 yes
C(12) C(13) C(17) 117.8(10) 1_555 1_555 yes
C(12) C(13) C(18) 107.5(10) 1_555 1_555 yes
C(14) C(13) C(17) 101.1(10) 1_555 1_555 yes
C(14) C(13) C(18) 113.4(10) 1_555 1_555 yes
C(17) C(13) C(18) 108.3(9) 1_555 1_555 yes
C(8) C(14) C(13) 114.2(9) 1_555 1_555 yes
C(8) C(14) C(15) 117.5(9) 1_555 1_555 yes
C(13) C(14) C(15) 103.9(9) 1_555 1_555 yes
C(14) C(15) C(16) 103.9(9) 1_555 1_555 yes
C(15) C(16) C(17) 107(1) 1_555 1_555 yes
C(13) C(17) C(16) 102(1) 1_555 1_555 yes
C(13) C(17) C(20) 122(1) 1_555 1_555 yes
C(16) C(17) C(20) 111.0(10) 1_555 1_555 yes
C(17) C(20) C(21) 113.6(9) 1_555 1_555 yes
C(17) C(20) C(22) 111(1) 1_555 1_555 yes
C(21) C(20) C(22) 110(1) 1_555 1_555 yes
C(20) C(22) C(23) 114.5(10) 1_555 1_555 yes
C(22) C(23) C(24) 110.0(9) 1_555 1_555 yes
O(4) C(24) N(1) 121.4(10) 1_555 1_555 yes
O(4) C(24) C(23) 123(1) 1_555 1_555 yes
N(1) C(24) C(23) 115(1) 1_555 1_555 yes
C(26) C(25) C(30) 117(1) 1_555 1_555 yes
C(26) C(25) C(31) 123(1) 1_555 1_555 yes
C(30) C(25) C(31) 118(1) 1_555 1_555 yes
C(25) C(26) C(27) 121(1) 1_555 1_555 yes
I(1) C(27) C(26) 120(1) 1_555 1_555 yes
I(1) C(27) C(28) 120(1) 1_555 1_555 yes
C(26) C(27) C(28) 118(1) 1_555 1_555 yes
C(27) C(28) C(29) 120(1) 1_555 1_555 yes
C(28) C(29) C(30) 120(1) 1_555 1_555 yes
C(25) C(30) C(29) 120(1) 1_555 1_555 yes

loop_
_geom_bond_atom_site_label_1
_geom_bond_atom_site_label_2
_geom_bond_distance
_geom_bond_publ_flag
I(1) C(27) 2.09(2) yes
O(1) C(3) 1.44(1) yes
O(2) C(7) 1.43(1) yes
O(3) C(12) 1.47(1) yes
O(4) C(24) 1.21(2) yes
N(1) C(24) 1.32(2) yes
C(1) C(2) 1.53(2) yes
C(1) C(10) 1.55(1) yes
C(2) C(3) 1.51(2) yes
C(3) C(4) 1.51(2) yes
C(4) C(5) 1.55(2) yes
C(5) C(6) 1.56(2) yes
C(5) C(10) 1.56(2) yes
C(6) C(7) 1.49(2) yes
C(7) C(8) 1.57(2) yes
C(8) C(9) 1.54(1) yes
C(8) C(14) 1.52(1) yes
C(9) C(10) 1.55(1) yes
C(9) C(11) 1.55(2) yes
C(10) C(19) 1.53(1) yes
C(11) C(12) 1.52(1) yes
C(12) C(13) 1.54(2) yes
C(13) C(14) 1.50(2) yes
C(13) C(17) 1.56(2) yes
C(13) C(18) 1.54(2) yes
C(14) C(15) 1.52(2) yes
C(15) C(16) 1.53(2) yes
C(16) C(17) 1.54(2) yes
C(17) C(20) 1.53(2) yes
C(20) C(21) 1.51(2) yes
C(20) C(22) 1.55(1) yes
C(22) C(23) 1.51(1) yes
C(23) C(24) 1.52(2) yes
C(25) C(26) 1.39(2) yes
C(25) C(30) 1.41(2) yes
C(25) C(31) 1.55(1) yes
C(26) C(27) 1.33(2) yes
C(27) C(28) 1.42(2) yes
C(28) C(29) 1.32(3) yes
C(29) C(30) 1.36(3) yes

loop_
_geom_contact_atom_site_label_1
_geom_contact_atom_site_label_2
_geom_contact_distance
_geom_contact_site_symmetry_2
O(1) O(2) 2.69(1) 2_344
O(1) O(3) 2.86(1) 2_354
O(1) C(11) 3.56(1) 2_354
O(2) N(1) 2.93(1) 2_455
O(2) C(2) 3.44(1) 2_354
O(2) C(3) 3.56(1) 2_354
O(3) O(4) 2.86(1) 2_445
O(4) C(29) 3.27(2) 2_455
O(4) C(21) 3.41(2) 2_455
N(1) C(30) 3.52(2) 2_445
N(1) C(14) 3.53(2) 2_445
N(1) C(15) 3.59(2) 2_445

loop_
_geom_torsion_atom_site_label_1
_geom_torsion_atom_site_label_2
_geom_torsion_atom_site_label_3
_geom_torsion_atom_site_label_4
_geom_torsion
_geom_torsion_site_symmetry_1
_geom_torsion_site_symmetry_2
_geom_torsion_site_symmetry_3
_geom_torsion_site_symmetry_4
_geom_torsion_publ_flag
I(1) C(27) C(26) C(25) 176(1) 1_555 1_555 1_555 1_555 yes
I(1) C(27) C(28) C(29) -178(1) 1_555 1_555 1_555 1_555 yes
O(1) C(3) C(2) C(1) -175.6(9) 1_555 1_555 1_555 1_555 yes
O(1) C(3) C(4) C(5) 173.4(8) 1_555 1_555 1_555 1_555 yes
O(2) C(7) C(6) C(5) -65(1) 1_555 1_555 1_555 1_555 yes
O(2) C(7) C(8) C(9) 70.4(10) 1_555 1_555 1_555 1_555 yes
O(2) C(7) C(8) C(14) -52(1) 1_555 1_555 1_555 1_555 yes
O(3) C(12) C(11) C(9) 68(1) 1_555 1_555 1_555 1_555 yes
O(3) C(12) C(13) C(14) -65(1) 1_555 1_555 1_555 1_555 yes
O(3) C(12) C(13) C(17) 48(1) 1_555 1_555 1_555 1_555 yes
O(3) C(12) C(13) C(18) 170.9(8) 1_555 1_555 1_555 1_555 yes
O(4) C(24) C(23) C(22) -43(1) 1_555 1_555 1_555 1_555 yes
N(1) C(24) C(23) C(22) 136(1) 1_555 1_555 1_555 1_555 yes
C(1) C(2) C(3) C(4) -55(1) 1_555 1_555 1_555 1_555 yes
C(1) C(10) C(5) C(4) 48(1) 1_555 1_555 1_555 1_555 yes
C(1) C(10) C(5) C(6) 174.3(9) 1_555 1_555 1_555 1_555 yes
C(1) C(10) C(9) C(8) -175.5(9) 1_555 1_555 1_555 1_555 yes
C(1) C(10) C(9) C(11) 60(1) 1_555 1_555 1_555 1_555 yes
C(2) C(1) C(10) C(5) -51(1) 1_555 1_555 1_555 1_555 yes
C(2) C(1) C(10) C(9) 69(1) 1_555 1_555 1_555 1_555 yes
C(2) C(1) C(10) C(19) -168.0(9) 1_555 1_555 1_555 1_555 yes
C(2) C(3) C(4) C(5) 53(1) 1_555 1_555 1_555 1_555 yes
C(3) C(2) C(1) C(10) 56(1) 1_555 1_555 1_555 1_555 yes
C(3) C(4) C(5) C(6) -178.4(9) 1_555 1_555 1_555 1_555 yes
C(3) C(4) C(5) C(10) -51(1) 1_555 1_555 1_555 1_555 yes
C(4) C(5) C(6) C(7) 74(1) 1_555 1_555 1_555 1_555 yes
C(4) C(5) C(10) C(9) -74(1) 1_555 1_555 1_555 1_555 yes
C(4) C(5) C(10) C(19) 163.0(9) 1_555 1_555 1_555 1_555 yes
C(5) C(6) C(7) C(8) 53(1) 1_555 1_555 1_555 1_555 yes
C(5) C(10) C(9) C(8) -55(1) 1_555 1_555 1_555 1_555 yes
C(5) C(10) C(9) C(11) -179.3(9) 1_555 1_555 1_555 1_555 yes
C(6) C(5) C(10) C(9) 51(1) 1_555 1_555 1_555 1_555 yes
C(6) C(5) C(10) C(19) -71(1) 1_555 1_555 1_555 1_555 yes
C(6) C(7) C(8) C(9) -54(1) 1_555 1_555 1_555 1_555 yes
C(6) C(7) C(8) C(14) -177.4(10) 1_555 1_555 1_555 1_555 yes
C(7) C(6) C(5) C(10) -53(1) 1_555 1_555 1_555 1_555 yes
C(7) C(8) C(9) C(10) 57(1) 1_555 1_555 1_555 1_555 yes
C(7) C(8) C(9) C(11) -176.3(8) 1_555 1_555 1_555 1_555 yes
C(7) C(8) C(14) C(13) -175.9(9) 1_555 1_555 1_555 1_555 yes
C(7) C(8) C(14) C(15) -53(1) 1_555 1_555 1_555 1_555 yes
C(8) C(9) C(10) C(19) 66(1) 1_555 1_555 1_555 1_555 yes
C(8) C(9) C(11) C(12) 51(1) 1_555 1_555 1_555 1_555 yes
C(8) C(14) C(13) C(12) -59(1) 1_555 1_555 1_555 1_555 yes
C(8) C(14) C(13) C(17) 175.6(10) 1_555 1_555 1_555 1_555 yes
C(8) C(14) C(13) C(18) 59(1) 1_555 1_555 1_555 1_555 yes
C(8) C(14) C(15) C(16) -163(1) 1_555 1_555 1_555 1_555 yes
C(9) C(8) C(14) C(13) 60(1) 1_555 1_555 1_555 1_555 yes
C(9) C(8) C(14) C(15) -177.5(10) 1_555 1_555 1_555 1_555 yes
C(9) C(11) C(12) C(13) -52(1) 1_555 1_555 1_555 1_555 yes
C(10) C(9) C(8) C(14) -178.8(8) 1_555 1_555 1_555 1_555 yes
C(10) C(9) C(11) C(12) 177.5(9) 1_555 1_555 1_555 1_555 yes
C(11) C(9) C(8) C(14) -52(1) 1_555 1_555 1_555 1_555 yes
C(11) C(9) C(10) C(19) -57(1) 1_555 1_555 1_555 1_555 yes
C(11) C(12) C(13) C(14) 53(1) 1_555 1_555 1_555 1_555 yes
C(11) C(12) C(13) C(17) 167.4(10) 1_555 1_555 1_555 1_555 yes
C(11) C(12) C(13) C(18) -70(1) 1_555 1_555 1_555 1_555 yes
C(12) C(13) C(14) C(15) 171.1(9) 1_555 1_555 1_555 1_555 yes
C(12) C(13) C(17) C(16) -156(1) 1_555 1_555 1_555 1_555 yes
C(12) C(13) C(17) C(20) 78(1) 1_555 1_555 1_555 1_555 yes
C(13) C(14) C(15) C(16) -36(1) 1_555 1_555 1_555 1_555 yes
C(13) C(17) C(16) C(15) 16(1) 1_555 1_555 1_555 1_555 yes
C(13) C(17) C(20) C(21) -55(1) 1_555 1_555 1_555 1_555 yes
C(13) C(17) C(20) C(22) 178(1) 1_555 1_555 1_555 1_555 yes
C(14) C(13) C(17) C(16) -38(1) 1_555 1_555 1_555 1_555 yes
C(14) C(13) C(17) C(20) -163(1) 1_555 1_555 1_555 1_555 yes
C(14) C(15) C(16) C(17) 11(1) 1_555 1_555 1_555 1_555 yes
C(15) C(14) C(13) C(17) 46(1) 1_555 1_555 1_555 1_555 yes
C(15) C(14) C(13) C(18) -69(1) 1_555 1_555 1_555 1_555 yes
C(15) C(16) C(17) C(20) 148.8(10) 1_555 1_555 1_555 1_555 yes
C(16) C(17) C(13) C(18) 81(1) 1_555 1_555 1_555 1_555 yes
C(16) C(17) C(20) C(21) -177(1) 1_555 1_555 1_555 1_555 yes
C(16) C(17) C(20) C(22) 56(1) 1_555 1_555 1_555 1_555 yes
C(17) C(20) C(22) C(23) -156(1) 1_555 1_555 1_555 1_555 yes
C(18) C(13) C(17) C(20) -44(1) 1_555 1_555 1_555 1_555 yes
C(20) C(22) C(23) C(24) 178(1) 1_555 1_555 1_555 1_555 yes
C(21) C(20) C(22) C(23) 76(1) 1_555 1_555 1_555 1_555 yes
C(25) C(26) C(27) C(28) -3(2) 1_555 1_555 1_555 1_555 yes
C(25) C(30) C(29) C(28) 0(2) 1_555 1_555 1_555 1_555 yes
C(26) C(25) C(30) C(29) -1(2) 1_555 1_555 1_555 1_555 yes
C(26) C(27) C(28) C(29) 2(2) 1_555 1_555 1_555 1_555 yes
C(27) C(26) C(25) C(30) 3(2) 1_555 1_555 1_555 1_555 yes
C(27) C(26) C(25) C(31) 175(1) 1_555 1_555 1_555 1_555 yes
C(27) C(28) C(29) C(30) 0(2) 1_555 1_555 1_555 1_555 yes
C(29) C(30) C(25) C(31) -173(1) 1_555 1_555 1_555 1_555 yes
